data_4074342
loop_
_publ_author_name
'Hull, Katherine L.'
'Noll, Bruce C.'
'Henderson, Kenneth W.'

_publ_section_title
;
 Structural Characterization and Dynamic Solution Behavior of the Disodio
 and Lithio&#x2212;Sodio Geminal Organodimetallics
 [{{Ph2P(Me3Si)N}2CNa2}2] and [{{Ph2P(Me3Si)N}2CLiNa}2]
;
_journal_issue 17
_journal_name_full Organometallics
_journal_page_first 4072
_journal_paper_doi 10.1021/om0605635
_journal_volume 25
_journal_year 2006
_chemical_formula_moiety 'C62 H76 N4 Na4 P4 Si4, 2(C6 H6)'
_chemical_formula_sum 'C74 H88 N4 Na4 P4 Si4'
_chemical_formula_weight 1361.68
_chemical_name_systematic
; 
 ? 
;
_space_group_IT_number 2
_symmetry_cell_setting triclinic
_symmetry_Int_Tables_number 2
_symmetry_space_group_name_Hall '-P 1'
_symmetry_space_group_name_H-M 'P -1'
_atom_sites_solution_hydrogens geom
_atom_sites_solution_primary direct
_atom_sites_solution_secondary difmap
_audit_creation_method SHELXL-97
_cell_angle_alpha 101.4513(10)
_cell_angle_beta 103.1949(10)
_cell_angle_gamma 103.7451(10)
_cell_formula_units_Z 2
_cell_length_a 12.3275(2)
_cell_length_b 17.0832(3)
_cell_length_c 19.6578(4)
_cell_measurement_reflns_used 9698
_cell_measurement_temperature 100(2)
_cell_measurement_theta_max 31.457
_cell_measurement_theta_min 2.548
_cell_volume 3772.65(12)
_computing_cell_refinement 'APEX2/SAINT (Bruker, 2004)'
_computing_data_collection 'APEX2 (Bruker, 2004)'
_computing_data_reduction 'SAINT/XPREP (Bruker, 2004; Sheldrick, 2003)'
_computing_molecular_graphics 'XP (Sheldrick, 1998)'
_computing_publication_material 'XCIF (Sheldrick, 2001)/enCIFer (CCDC, 2004)'
_computing_structure_refinement 'XL (Sheldrick, 2001)'
_computing_structure_solution 'XS (Sheldrick, 2001)'
_diffrn_ambient_temperature 100(2)
_diffrn_detector_area_resol_mean 8.33
_diffrn_measured_fraction_theta_full 0.991
_diffrn_measured_fraction_theta_max 0.991
_diffrn_measurement_device_type 'Bruker D8-ApexII CCD diffractometer'
_diffrn_measurement_method '\f and \w scans'
_diffrn_radiation_monochromator graphite
_diffrn_radiation_probe x-ray
_diffrn_radiation_source 'fine-focus sealed tube'
_diffrn_radiation_type MoK\a
_diffrn_radiation_wavelength 0.71073
_diffrn_reflns_av_R_equivalents 0.0343
_diffrn_reflns_av_sigmaI/netI 0.0171
_diffrn_reflns_limit_h_max 18
_diffrn_reflns_limit_h_min -18
_diffrn_reflns_limit_k_max 25
_diffrn_reflns_limit_k_min -25
_diffrn_reflns_limit_l_max 28
_diffrn_reflns_limit_l_min -28
_diffrn_reflns_number 241599
_diffrn_reflns_theta_full 31.50
_diffrn_reflns_theta_max 31.50
_diffrn_reflns_theta_min 1.10
_diffrn_source_type 'Siemens KFFMO2K-90'
_exptl_absorpt_coefficient_mu 0.229
_exptl_absorpt_correction_T_max 0.9664
_exptl_absorpt_correction_T_min 0.9440
_exptl_absorpt_correction_type multi-scan
_exptl_absorpt_process_details
;Blessing, R. H. (1995) Acta Cryst. A51, 33-38.

Sheldrick, G. M. (2005) SADABS. University of G\"ottingen.
;
_exptl_crystal_colour yellow
_exptl_crystal_density_diffrn 1.199
_exptl_crystal_density_method 'not measured'
_exptl_crystal_description parallelepiped
_exptl_crystal_F_000 1440
_exptl_crystal_size_max 0.25
_exptl_crystal_size_mid 0.25
_exptl_crystal_size_min 0.15
_refine_diff_density_max 0.566
_refine_diff_density_min -0.394
_refine_diff_density_rms 0.054
_refine_ls_extinction_method none
_refine_ls_goodness_of_fit_ref 1.040
_refine_ls_hydrogen_treatment constr
_refine_ls_matrix_type full
_refine_ls_number_parameters 845
_refine_ls_number_reflns 24877
_refine_ls_number_restraints 24
_refine_ls_restrained_S_all 1.049
_refine_ls_R_factor_all 0.0408
_refine_ls_R_factor_gt 0.0324
_refine_ls_shift/su_max 0.009
_refine_ls_shift/su_mean 0.000
_refine_ls_structure_factor_coef Fsqd
_refine_ls_weighting_details 'calc w=1/[\s^2^(Fo^2^)+(0.0453P)^2^+1.4028P] where P=(Fo^2^+2Fc^2^)/3'
_refine_ls_weighting_scheme calc
_refine_ls_wR_factor_gt 0.0848
_refine_ls_wR_factor_ref 0.0921
_reflns_number_gt 21266
_reflns_number_total 24877
_reflns_threshold_expression >2sigma(I)
_cod_data_source_file om0605635si20060627_102832.cif
_cod_data_source_block klh02_0m
_cod_original_cell_volume 3772.64(12)
_cod_database_code 4074342

loop_
_symmetry_equiv_pos_as_xyz
'x, y, z'
'-x, -y, -z'

loop_
_atom_site_label
_atom_site_type_symbol
_atom_site_fract_x
_atom_site_fract_y
_atom_site_fract_z
_atom_site_U_iso_or_equiv
_atom_site_adp_type
_atom_site_occupancy
_atom_site_symmetry_multiplicity
_atom_site_calc_flag
_atom_site_refinement_flags
_atom_site_disorder_assembly
_atom_site_disorder_group
Na1 Na 0.49119(4) 0.65926(3) 0.17746(3) 0.02858(10) Uani 1 1 d . . .
Na2 Na 0.34027(5) 0.72603(3) 0.25153(2) 0.03005(10) Uani 1 1 d . . .
Na3 Na 0.55413(4) 0.86208(3) 0.33990(3) 0.02472(9) Uani 1 1 d . . .
Na4 Na 0.70310(5) 0.79417(3) 0.26431(3) 0.02897(10) Uani 1 1 d . . .
N1 N 0.31892(7) 0.68474(5) 0.12431(4) 0.01558(14) Uani 1 1 d . . .
N2 N 0.69182(7) 0.93355(5) 0.28810(4) 0.01586(14) Uani 1 1 d . . .
N3 N 0.41259(8) 0.77880(5) 0.38019(4) 0.01697(15) Uani 1 1 d . A .
N4 N 0.66937(8) 0.64686(5) 0.23780(5) 0.01766(15) Uani 1 1 d . . .
P1 P 0.37813(2) 0.778278(14) 0.120328(12) 0.01297(4) Uani 1 1 d . . .
P2 P 0.59387(2) 0.920251(14) 0.213168(12) 0.01291(4) Uani 1 1 d . . .
P3 P 0.48234(2) 0.711039(15) 0.391523(13) 0.01414(5) Uani 1 1 d . . .
P4 P 0.63509(2) 0.636950(15) 0.310572(13) 0.01423(5) Uani 1 1 d . . .
Si1 Si 0.19111(2) 0.610943(17) 0.073652(15) 0.01773(5) Uani 1 1 d . . .
Si2 Si 0.82500(3) 1.003351(18) 0.332701(18) 0.02292(6) Uani 1 1 d . . .
Si3 Si 0.30680(3) 0.80682(2) 0.412172(17) 0.02595(7) Uani 1 1 d . . .
Si4 Si 0.76496(3) 0.624991(19) 0.192807(16) 0.02126(6) Uani 1 1 d . . .
C1 C 0.49741(8) 0.82426(6) 0.19254(5) 0.01434(15) Uani 1 1 d . . .
C2 C 0.41184(8) 0.77080(6) 0.03376(5) 0.01615(16) Uani 1 1 d . . .
C3 C 0.44244(9) 0.70054(7) 0.00430(6) 0.02068(18) Uani 1 1 d . . .
H3 H 0.4351 0.6553 0.0260 0.025 Uiso 1 1 calc R . .
C4 C 0.48346(11) 0.69569(7) -0.05628(6) 0.0264(2) Uani 1 1 d . . .
H4 H 0.5045 0.6477 -0.0753 0.032 Uiso 1 1 calc R . .
C5 C 0.49369(11) 0.76083(8) -0.08893(6) 0.0272(2) Uani 1 1 d . . .
H5 H 0.5220 0.7578 -0.1302 0.033 Uiso 1 1 calc R . .
C6 C 0.46233(11) 0.83051(7) -0.06106(6) 0.0256(2) Uani 1 1 d . . .
H6 H 0.4684 0.8750 -0.0836 0.031 Uiso 1 1 calc R . .
C7 C 0.42199(9) 0.83563(6) -0.00016(5) 0.01997(18) Uani 1 1 d . . .
H7 H 0.4011 0.8838 0.0186 0.024 Uiso 1 1 calc R . .
C8 C 0.26489(8) 0.83198(6) 0.11502(5) 0.01695(16) Uani 1 1 d . . .
C9 C 0.18537(9) 0.82889(7) 0.05036(6) 0.02231(19) Uani 1 1 d . . .
H9 H 0.1935 0.8026 0.0052 0.027 Uiso 1 1 calc R . .
C10 C 0.09438(10) 0.86402(8) 0.05155(7) 0.0306(2) Uani 1 1 d . . .
H10 H 0.0419 0.8625 0.0073 0.037 Uiso 1 1 calc R . .
C11 C 0.08018(10) 0.90112(8) 0.11713(8) 0.0335(3) Uani 1 1 d . . .
H11 H 0.0172 0.9240 0.1178 0.040 Uiso 1 1 calc R . .
C12 C 0.15805(10) 0.90468(8) 0.18169(7) 0.0299(2) Uani 1 1 d . . .
H12 H 0.1486 0.9301 0.2267 0.036 Uiso 1 1 calc R . .
C13 C 0.25008(9) 0.87098(7) 0.18050(6) 0.02175(19) Uani 1 1 d . . .
H13 H 0.3039 0.8745 0.2250 0.026 Uiso 1 1 calc R . .
C14 C 0.66643(8) 0.93828(6) 0.14341(5) 0.01635(16) Uani 1 1 d . . .
C15 C 0.69666(9) 0.87160(7) 0.10664(6) 0.02055(18) Uani 1 1 d . . .
H15 H 0.6745 0.8186 0.1161 0.025 Uiso 1 1 calc R . .
C16 C 0.75858(10) 0.88155(8) 0.05648(6) 0.0270(2) Uani 1 1 d . . .
H16 H 0.7801 0.8360 0.0329 0.032 Uiso 1 1 calc R . .
C17 C 0.78890(10) 0.95822(9) 0.04083(6) 0.0301(2) Uani 1 1 d . . .
H17 H 0.8301 0.9650 0.0060 0.036 Uiso 1 1 calc R . .
C18 C 0.75885(10) 1.02485(8) 0.07631(7) 0.0282(2) Uani 1 1 d . . .
H18 H 0.7792 1.0772 0.0655 0.034 Uiso 1 1 calc R . .
C19 C 0.69886(9) 1.01544(7) 0.12786(6) 0.02124(18) Uani 1 1 d . . .
H19 H 0.6799 1.0618 0.1525 0.025 Uiso 1 1 calc R . .
C20 C 0.52421(8) 1.00369(6) 0.22416(5) 0.01550(16) Uani 1 1 d . . .
C21 C 0.45486(9) 1.01959(6) 0.16451(5) 0.01794(17) Uani 1 1 d . . .
H21 H 0.4526 0.9923 0.1169 0.022 Uiso 1 1 calc R . .
C22 C 0.38928(9) 1.07470(7) 0.17370(6) 0.02171(19) Uani 1 1 d . . .
H22 H 0.3435 1.0853 0.1326 0.026 Uiso 1 1 calc R . .
C23 C 0.39071(10) 1.11434(7) 0.24303(6) 0.0246(2) Uani 1 1 d . . .
H23 H 0.3448 1.1512 0.2494 0.030 Uiso 1 1 calc R . .
C24 C 0.45970(10) 1.09981(7) 0.30288(6) 0.0246(2) Uani 1 1 d . . .
H24 H 0.4613 1.1270 0.3504 0.030 Uiso 1 1 calc R . .
C25 C 0.52650(9) 1.04550(6) 0.29353(5) 0.01973(18) Uani 1 1 d . . .
H25 H 0.5743 1.0367 0.3349 0.024 Uiso 1 1 calc R . .
C26 C 0.20690(11) 0.50810(7) 0.08755(7) 0.0299(2) Uani 1 1 d . . .
H26A H 0.2715 0.4964 0.0703 0.045 Uiso 1 1 calc R . .
H26B H 0.1345 0.4635 0.0603 0.045 Uiso 1 1 calc R . .
H26C H 0.2230 0.5107 0.1393 0.045 Uiso 1 1 calc R . .
C27 C 0.06659(11) 0.63167(8) 0.10619(8) 0.0337(3) Uani 1 1 d . . .
H27A H 0.0796 0.6296 0.1568 0.051 Uiso 1 1 calc R . .
H27B H -0.0062 0.5891 0.0762 0.051 Uiso 1 1 calc R . .
H27C H 0.0613 0.6871 0.1026 0.051 Uiso 1 1 calc R . .
C28 C 0.15149(11) 0.60080(7) -0.02630(6) 0.0283(2) Uani 1 1 d . . .
H28A H 0.1473 0.6547 -0.0348 0.042 Uiso 1 1 calc R . .
H28B H 0.0755 0.5586 -0.0502 0.042 Uiso 1 1 calc R . .
H28C H 0.2109 0.5837 -0.0461 0.042 Uiso 1 1 calc R . .
C29 C 0.94216(13) 0.96961(11) 0.29960(16) 0.0756(8) Uani 1 1 d . . .
H29A H 0.9460 0.9166 0.3105 0.113 Uiso 1 1 calc R . .
H29B H 1.0174 1.0124 0.3239 0.113 Uiso 1 1 calc R . .
H29C H 0.9243 0.9622 0.2471 0.113 Uiso 1 1 calc R . .
C30 C 0.84347(11) 1.11317(7) 0.32667(7) 0.0272(2) Uani 1 1 d . . .
H30A H 0.8253 1.1139 0.2756 0.041 Uiso 1 1 calc R . .
H30B H 0.9242 1.1471 0.3521 0.041 Uiso 1 1 calc R . .
H30C H 0.7905 1.1362 0.3492 0.041 Uiso 1 1 calc R . .
C31 C 0.85099(19) 1.00306(10) 0.43047(9) 0.0622(6) Uani 1 1 d . . .
H31A H 0.7988 1.0293 0.4509 0.093 Uiso 1 1 calc R . .
H31B H 0.9322 1.0344 0.4574 0.093 Uiso 1 1 calc R . .
H31C H 0.8355 0.9453 0.4342 0.093 Uiso 1 1 calc R . .
C32 C 0.54941(9) 0.69871(6) 0.32591(5) 0.01597(16) Uani 1 1 d . . .
C33 C 0.58473(9) 0.74809(6) 0.48332(5) 0.01695(16) Uani 1 1 d . . .
C34 C 0.63008(9) 0.83416(6) 0.51573(6) 0.02097(18) Uani 1 1 d . . .
H34 H 0.5994 0.8715 0.4929 0.025 Uiso 1 1 calc R . .
C35 C 0.71925(10) 0.86622(7) 0.58080(6) 0.0263(2) Uani 1 1 d . . .
H35 H 0.7499 0.9250 0.6014 0.032 Uiso 1 1 calc R . .
C36 C 0.76343(10) 0.81230(8) 0.61560(6) 0.0278(2) Uani 1 1 d . . .
H36 H 0.8241 0.8339 0.6601 0.033 Uiso 1 1 calc R . .
C37 C 0.71827(11) 0.72683(8) 0.58480(6) 0.0266(2) Uani 1 1 d . . .
H37 H 0.7473 0.6897 0.6087 0.032 Uiso 1 1 calc R . .
C38 C 0.63071(10) 0.69496(7) 0.51909(6) 0.02156(18) Uani 1 1 d . . .
H38 H 0.6017 0.6362 0.4982 0.026 Uiso 1 1 calc R . .
C39 C 0.37803(9) 0.61465(6) 0.39245(5) 0.01816(17) Uani 1 1 d . . .
C40 C 0.35330(10) 0.59762(7) 0.45488(6) 0.0239(2) Uani 1 1 d . . .
H40 H 0.3945 0.6360 0.5009 0.029 Uiso 1 1 calc R . .
C41 C 0.26841(12) 0.52442(8) 0.45007(8) 0.0326(3) Uani 1 1 d . . .
H41 H 0.2535 0.5128 0.4929 0.039 Uiso 1 1 calc R . .
C42 C 0.20593(11) 0.46881(8) 0.38335(9) 0.0357(3) Uani 1 1 d . . .
H42 H 0.1476 0.4195 0.3804 0.043 Uiso 1 1 calc R . .
C43 C 0.22859(11) 0.48518(8) 0.32076(8) 0.0334(3) Uani 1 1 d . . .
H43 H 0.1855 0.4473 0.2748 0.040 Uiso 1 1 calc R . .
C44 C 0.31456(10) 0.55709(7) 0.32554(6) 0.0246(2) Uani 1 1 d . . .
H44 H 0.3306 0.5674 0.2826 0.029 Uiso 1 1 calc R . .
C45 C 0.56290(9) 0.52661(6) 0.29945(5) 0.01696(16) Uani 1 1 d . . .
C46 C 0.55241(10) 0.49423(7) 0.35848(6) 0.02214(19) Uani 1 1 d . . .
H46 H 0.5937 0.5279 0.4063 0.027 Uiso 1 1 calc R . .
C47 C 0.48242(11) 0.41345(7) 0.34806(7) 0.0286(2) Uani 1 1 d . . .
H47 H 0.4771 0.3922 0.3887 0.034 Uiso 1 1 calc R . .
C48 C 0.42051(12) 0.36385(7) 0.27877(7) 0.0304(2) Uani 1 1 d . . .
H48 H 0.3712 0.3092 0.2718 0.036 Uiso 1 1 calc R . .
C49 C 0.43085(11) 0.39442(7) 0.21947(7) 0.0279(2) Uani 1 1 d . . .
H49 H 0.3890 0.3605 0.1718 0.033 Uiso 1 1 calc R . .
C50 C 0.50253(10) 0.47481(6) 0.22982(6) 0.02178(19) Uani 1 1 d . . .
H50 H 0.5105 0.4948 0.1889 0.026 Uiso 1 1 calc R . .
C51 C 0.76890(9) 0.66091(6) 0.38489(5) 0.01763(17) Uani 1 1 d . . .
C52 C 0.82057(9) 0.74367(7) 0.42632(6) 0.02261(19) Uani 1 1 d . . .
H52 H 0.7844 0.7851 0.4163 0.027 Uiso 1 1 calc R . .
C53 C 0.92411(10) 0.76668(7) 0.48197(7) 0.0289(2) Uani 1 1 d . . .
H53 H 0.9585 0.8235 0.5092 0.035 Uiso 1 1 calc R . .
C54 C 0.97710(10) 0.70677(8) 0.49772(7) 0.0310(2) Uani 1 1 d . . .
H54 H 1.0472 0.7221 0.5362 0.037 Uiso 1 1 calc R . .
C55 C 0.92708(11) 0.62424(8) 0.45690(7) 0.0302(2) Uani 1 1 d . . .
H55 H 0.9633 0.5831 0.4675 0.036 Uiso 1 1 calc R . .
C56 C 0.82414(10) 0.60126(7) 0.40050(6) 0.02330(19) Uani 1 1 d . . .
H56 H 0.7913 0.5447 0.3725 0.028 Uiso 1 1 calc R . .
C57 C 0.3568(11) 0.9311(4) 0.4264(7) 0.052(2) Uani 0.323(13) 1 d PU A 1
H57A H 0.4318 0.9561 0.4641 0.077 Uiso 0.323(13) 1 calc PR A 1
H57B H 0.2980 0.9546 0.4413 0.077 Uiso 0.323(13) 1 calc PR A 1
H57C H 0.3649 0.9432 0.3809 0.077 Uiso 0.323(13) 1 calc PR A 1
C57' C 0.2985(6) 0.9076(3) 0.3979(3) 0.0504(13) Uani 0.677(13) 1 d PU A 2
H57D H 0.3685 0.9517 0.4297 0.076 Uiso 0.677(13) 1 calc PR A 2
H57E H 0.2293 0.9188 0.4091 0.076 Uiso 0.677(13) 1 calc PR A 2
H57F H 0.2932 0.9066 0.3472 0.076 Uiso 0.677(13) 1 calc PR A 2
C58 C 0.31393(14) 0.80606(11) 0.50702(7) 0.0385(3) Uani 1 1 d . A .
H58A H 0.3036 0.7489 0.5116 0.058 Uiso 1 1 calc R . .
H58B H 0.2519 0.8266 0.5205 0.058 Uiso 1 1 calc R . .
H58C H 0.3900 0.8423 0.5392 0.058 Uiso 1 1 calc R . .
C59 C 0.1671(5) 0.7690(9) 0.3505(3) 0.047(2) Uani 0.327(14) 1 d PU A 1
H59A H 0.1675 0.7908 0.3081 0.071 Uiso 0.327(14) 1 calc PR A 1
H59B H 0.1116 0.7873 0.3737 0.071 Uiso 0.327(14) 1 calc PR A 1
H59C H 0.1439 0.7078 0.3353 0.071 Uiso 0.327(14) 1 calc PR A 1
C59' C 0.1567(3) 0.7259(4) 0.3570(2) 0.0558(14) Uani 0.673(14) 1 d PU A 2
H59D H 0.1412 0.7258 0.3058 0.084 Uiso 0.673(14) 1 calc PR A 2
H59E H 0.0952 0.7410 0.3757 0.084 Uiso 0.673(14) 1 calc PR A 2
H59F H 0.1581 0.6701 0.3617 0.084 Uiso 0.673(14) 1 calc PR A 2
C60 C 0.87792(13) 0.72586(9) 0.20385(11) 0.0452(4) Uani 1 1 d . . .
H60A H 0.8401 0.7634 0.1828 0.068 Uiso 1 1 calc R . .
H60B H 0.9352 0.7145 0.1790 0.068 Uiso 1 1 calc R . .
H60C H 0.9175 0.7523 0.2555 0.068 Uiso 1 1 calc R . .
C61 C 0.84033(13) 0.54882(9) 0.21962(8) 0.0358(3) Uani 1 1 d . . .
H61A H 0.8924 0.5729 0.2692 0.054 Uiso 1 1 calc R . .
H61B H 0.8860 0.5361 0.1864 0.054 Uiso 1 1 calc R . .
H61C H 0.7823 0.4973 0.2174 0.054 Uiso 1 1 calc R . .
C62 C 0.68560(16) 0.58399(12) 0.09362(7) 0.0486(4) Uani 1 1 d . . .
H62A H 0.6251 0.5312 0.0851 0.073 Uiso 1 1 calc R . .
H62B H 0.7408 0.5745 0.0664 0.073 Uiso 1 1 calc R . .
H62C H 0.6493 0.6249 0.0775 0.073 Uiso 1 1 calc R . .
C63 C 0.70263(13) 0.29594(10) 0.34169(8) 0.0411(3) Uani 1 1 d . . .
H63 H 0.6444 0.2693 0.3609 0.049 Uiso 1 1 calc R . .
C64 C 0.68846(14) 0.27290(11) 0.26798(8) 0.0450(3) Uani 1 1 d . . .
H64 H 0.6213 0.2298 0.2368 0.054 Uiso 1 1 calc R . .
C65 C 0.77239(14) 0.31278(12) 0.23966(9) 0.0457(4) Uani 1 1 d . . .
H65 H 0.7622 0.2980 0.1889 0.055 Uiso 1 1 calc R . .
C66 C 0.87115(13) 0.37431(10) 0.28580(10) 0.0434(3) Uani 1 1 d . . .
H66 H 0.9292 0.4014 0.2667 0.052 Uiso 1 1 calc R . .
C67 C 0.88546(13) 0.39640(9) 0.35954(10) 0.0431(3) Uani 1 1 d . . .
H67 H 0.9535 0.4385 0.3910 0.052 Uiso 1 1 calc R . .
C68 C 0.80097(14) 0.35738(10) 0.38752(9) 0.0413(3) Uani 1 1 d . . .
H68 H 0.8105 0.3728 0.4382 0.050 Uiso 1 1 calc R . .
C69 C 0.03976(16) 0.28048(11) 0.15634(11) 0.0549(5) Uani 1 1 d . . .
H69 H 0.0109 0.3275 0.1583 0.066 Uiso 1 1 calc R . .
C70 C 0.12693(16) 0.27425(10) 0.12311(9) 0.0501(4) Uani 1 1 d . . .
H70 H 0.1583 0.3173 0.1027 0.060 Uiso 1 1 calc R . .
C71 C 0.16793(13) 0.20455(10) 0.11986(8) 0.0408(3) Uani 1 1 d . . .
H71 H 0.2279 0.1998 0.0978 0.049 Uiso 1 1 calc R . .
C72 C 0.12023(12) 0.14292(9) 0.14911(8) 0.0386(3) Uani 1 1 d . . .
H72 H 0.1464 0.0947 0.1463 0.046 Uiso 1 1 calc R . .
C73 C 0.03538(14) 0.15020(12) 0.18232(10) 0.0487(4) Uani 1 1 d . . .
H73 H 0.0039 0.1073 0.2028 0.058 Uiso 1 1 calc R . .
C74 C -0.00424(16) 0.21876(13) 0.18620(11) 0.0564(4) Uani 1 1 d . . .
H74 H -0.0626 0.2235 0.2097 0.068 Uiso 1 1 calc R . .

loop_
_atom_site_aniso_label
_atom_site_aniso_U_11
_atom_site_aniso_U_22
_atom_site_aniso_U_33
_atom_site_aniso_U_23
_atom_site_aniso_U_13
_atom_site_aniso_U_12
Na1 0.0235(2) 0.0380(3) 0.0288(2) 0.0155(2) 0.00496(18) 0.01464(19)
Na2 0.0417(3) 0.0328(2) 0.01482(19) 0.00612(17) 0.00660(18) 0.0112(2)
Na3 0.0263(2) 0.0265(2) 0.0257(2) 0.01366(18) 0.01176(18) 0.00600(17)
Na4 0.0393(3) 0.0187(2) 0.0327(2) 0.00912(18) 0.0117(2) 0.01245(19)
N1 0.0153(3) 0.0141(3) 0.0147(3) 0.0040(3) 0.0026(3) 0.0011(3)
N2 0.0141(3) 0.0155(3) 0.0151(3) 0.0046(3) 0.0005(3) 0.0023(3)
N3 0.0215(4) 0.0190(4) 0.0160(3) 0.0075(3) 0.0090(3) 0.0104(3)
N4 0.0209(4) 0.0203(4) 0.0175(4) 0.0077(3) 0.0098(3) 0.0103(3)
P1 0.01279(10) 0.01352(10) 0.01170(9) 0.00413(7) 0.00250(7) 0.00262(8)
P2 0.01276(10) 0.01260(10) 0.01281(10) 0.00461(7) 0.00277(8) 0.00262(8)
P3 0.01759(11) 0.01471(10) 0.01282(10) 0.00580(8) 0.00621(8) 0.00624(8)
P4 0.01702(11) 0.01394(10) 0.01404(10) 0.00526(8) 0.00563(8) 0.00646(8)
Si1 0.01550(12) 0.01486(11) 0.01866(12) 0.00158(9) 0.00374(9) 0.00044(9)
Si2 0.01592(12) 0.01547(12) 0.02878(15) 0.00214(10) -0.00332(11) 0.00144(10)
Si3 0.03200(16) 0.04040(18) 0.01899(13) 0.01314(12) 0.01392(12) 0.02499(14)
Si4 0.02612(14) 0.02341(13) 0.02315(13) 0.00935(11) 0.01440(11) 0.01407(11)
C1 0.0143(4) 0.0139(4) 0.0127(4) 0.0043(3) 0.0016(3) 0.0018(3)
C2 0.0161(4) 0.0187(4) 0.0123(4) 0.0046(3) 0.0028(3) 0.0037(3)
C3 0.0246(5) 0.0214(4) 0.0186(4) 0.0070(3) 0.0082(4) 0.0082(4)
C4 0.0329(6) 0.0292(5) 0.0217(5) 0.0063(4) 0.0128(4) 0.0133(4)
C5 0.0331(6) 0.0359(6) 0.0177(4) 0.0101(4) 0.0122(4) 0.0126(5)
C6 0.0323(6) 0.0306(5) 0.0189(5) 0.0132(4) 0.0100(4) 0.0105(4)
C7 0.0241(5) 0.0210(4) 0.0155(4) 0.0069(3) 0.0052(3) 0.0068(4)
C8 0.0135(4) 0.0161(4) 0.0204(4) 0.0060(3) 0.0037(3) 0.0029(3)
C9 0.0181(4) 0.0208(4) 0.0250(5) 0.0072(4) 0.0005(4) 0.0048(4)
C10 0.0185(5) 0.0298(6) 0.0402(6) 0.0123(5) -0.0012(4) 0.0081(4)
C11 0.0191(5) 0.0304(6) 0.0529(8) 0.0112(5) 0.0093(5) 0.0116(4)
C12 0.0224(5) 0.0304(6) 0.0398(6) 0.0063(5) 0.0139(5) 0.0109(4)
C13 0.0186(4) 0.0232(5) 0.0245(5) 0.0060(4) 0.0081(4) 0.0066(4)
C14 0.0139(4) 0.0195(4) 0.0161(4) 0.0069(3) 0.0041(3) 0.0040(3)
C15 0.0179(4) 0.0234(5) 0.0212(4) 0.0064(4) 0.0069(4) 0.0062(4)
C16 0.0222(5) 0.0371(6) 0.0236(5) 0.0060(4) 0.0109(4) 0.0095(4)
C17 0.0231(5) 0.0462(7) 0.0241(5) 0.0143(5) 0.0118(4) 0.0071(5)
C18 0.0249(5) 0.0355(6) 0.0282(5) 0.0195(5) 0.0103(4) 0.0047(4)
C19 0.0201(4) 0.0226(5) 0.0232(5) 0.0115(4) 0.0075(4) 0.0049(4)
C20 0.0148(4) 0.0142(4) 0.0176(4) 0.0053(3) 0.0048(3) 0.0033(3)
C21 0.0188(4) 0.0173(4) 0.0182(4) 0.0065(3) 0.0047(3) 0.0053(3)
C22 0.0210(5) 0.0211(4) 0.0252(5) 0.0094(4) 0.0051(4) 0.0091(4)
C23 0.0228(5) 0.0219(5) 0.0305(5) 0.0050(4) 0.0080(4) 0.0105(4)
C24 0.0252(5) 0.0255(5) 0.0231(5) 0.0017(4) 0.0082(4) 0.0103(4)
C25 0.0200(4) 0.0209(4) 0.0177(4) 0.0043(3) 0.0046(3) 0.0065(4)
C26 0.0333(6) 0.0174(5) 0.0309(6) 0.0051(4) 0.0021(5) 0.0007(4)
C27 0.0214(5) 0.0298(6) 0.0445(7) 0.0007(5) 0.0150(5) 0.0003(4)
C28 0.0271(5) 0.0256(5) 0.0213(5) 0.0018(4) -0.0018(4) -0.0002(4)
C29 0.0179(6) 0.0370(8) 0.146(2) -0.0178(10) 0.0166(9) 0.0036(6)
C30 0.0279(5) 0.0191(5) 0.0278(5) 0.0062(4) 0.0036(4) -0.0013(4)
C31 0.0811(13) 0.0315(7) 0.0346(7) 0.0146(6) -0.0300(8) -0.0155(7)
C32 0.0203(4) 0.0171(4) 0.0153(4) 0.0071(3) 0.0082(3) 0.0090(3)
C33 0.0196(4) 0.0186(4) 0.0145(4) 0.0060(3) 0.0067(3) 0.0060(3)
C34 0.0242(5) 0.0192(4) 0.0197(4) 0.0053(3) 0.0060(4) 0.0070(4)
C35 0.0270(5) 0.0227(5) 0.0237(5) 0.0010(4) 0.0036(4) 0.0049(4)
C36 0.0255(5) 0.0335(6) 0.0194(5) 0.0042(4) 0.0009(4) 0.0071(4)
C37 0.0294(5) 0.0307(5) 0.0206(5) 0.0110(4) 0.0028(4) 0.0112(4)
C38 0.0269(5) 0.0203(4) 0.0185(4) 0.0077(4) 0.0055(4) 0.0079(4)
C39 0.0180(4) 0.0175(4) 0.0216(4) 0.0076(3) 0.0074(3) 0.0066(3)
C40 0.0264(5) 0.0235(5) 0.0274(5) 0.0129(4) 0.0129(4) 0.0078(4)
C41 0.0323(6) 0.0297(6) 0.0479(7) 0.0232(5) 0.0226(5) 0.0104(5)
C42 0.0248(5) 0.0220(5) 0.0635(9) 0.0152(5) 0.0180(6) 0.0046(4)
C43 0.0220(5) 0.0241(5) 0.0459(7) 0.0014(5) 0.0063(5) 0.0020(4)
C44 0.0214(5) 0.0232(5) 0.0264(5) 0.0038(4) 0.0058(4) 0.0050(4)
C45 0.0186(4) 0.0153(4) 0.0186(4) 0.0054(3) 0.0057(3) 0.0068(3)
C46 0.0270(5) 0.0195(4) 0.0208(5) 0.0088(4) 0.0059(4) 0.0069(4)
C47 0.0359(6) 0.0215(5) 0.0322(6) 0.0143(4) 0.0119(5) 0.0075(4)
C48 0.0351(6) 0.0166(5) 0.0386(6) 0.0065(4) 0.0138(5) 0.0035(4)
C49 0.0307(6) 0.0196(5) 0.0276(5) -0.0016(4) 0.0094(4) 0.0023(4)
C50 0.0253(5) 0.0193(4) 0.0197(4) 0.0028(3) 0.0076(4) 0.0057(4)
C51 0.0176(4) 0.0188(4) 0.0173(4) 0.0057(3) 0.0051(3) 0.0061(3)
C52 0.0214(5) 0.0187(4) 0.0260(5) 0.0053(4) 0.0055(4) 0.0045(4)
C53 0.0226(5) 0.0233(5) 0.0317(6) 0.0011(4) 0.0020(4) 0.0010(4)
C54 0.0203(5) 0.0346(6) 0.0294(6) 0.0037(5) -0.0024(4) 0.0055(4)
C55 0.0259(5) 0.0312(6) 0.0302(6) 0.0063(5) -0.0015(4) 0.0131(5)
C56 0.0229(5) 0.0218(5) 0.0234(5) 0.0043(4) 0.0016(4) 0.0095(4)
C57 0.069(4) 0.034(3) 0.076(4) 0.022(2) 0.043(3) 0.033(3)
C57' 0.083(3) 0.058(2) 0.0539(19) 0.0369(16) 0.047(2) 0.056(2)
C58 0.0475(8) 0.0623(9) 0.0238(5) 0.0188(6) 0.0214(5) 0.0325(7)
C59 0.027(2) 0.082(5) 0.035(2) 0.014(3) 0.0088(16) 0.020(3)
C59' 0.0232(10) 0.075(3) 0.0531(17) -0.0135(16) 0.0063(10) 0.0151(14)
C60 0.0371(7) 0.0365(7) 0.0818(12) 0.0257(7) 0.0397(8) 0.0175(6)
C61 0.0467(8) 0.0391(7) 0.0426(7) 0.0202(6) 0.0259(6) 0.0313(6)
C62 0.0599(10) 0.0729(11) 0.0232(6) 0.0080(6) 0.0174(6) 0.0370(9)
C63 0.0356(7) 0.0524(9) 0.0402(7) 0.0244(7) 0.0096(6) 0.0135(6)
C64 0.0352(7) 0.0577(9) 0.0361(7) 0.0208(7) 0.0012(6) 0.0048(6)
C65 0.0405(8) 0.0647(10) 0.0388(7) 0.0266(7) 0.0113(6) 0.0181(7)
C66 0.0346(7) 0.0444(8) 0.0651(10) 0.0286(7) 0.0212(7) 0.0188(6)
C67 0.0343(7) 0.0314(6) 0.0593(9) 0.0026(6) 0.0097(6) 0.0137(5)
C68 0.0408(7) 0.0458(8) 0.0392(7) 0.0066(6) 0.0093(6) 0.0223(6)
C69 0.0508(9) 0.0388(8) 0.0598(10) -0.0038(7) -0.0055(8) 0.0200(7)
C70 0.0514(9) 0.0374(8) 0.0447(8) 0.0122(6) -0.0050(7) -0.0008(7)
C71 0.0330(7) 0.0468(8) 0.0342(7) 0.0051(6) 0.0040(5) 0.0065(6)
C72 0.0279(6) 0.0374(7) 0.0410(7) 0.0070(6) -0.0040(5) 0.0086(5)
C73 0.0338(7) 0.0543(9) 0.0543(9) 0.0193(8) 0.0072(7) 0.0076(7)
C74 0.0415(9) 0.0620(11) 0.0630(11) 0.0064(9) 0.0161(8) 0.0178(8)

loop_
_atom_type_symbol
_atom_type_description
_atom_type_scat_dispersion_real
_atom_type_scat_dispersion_imag
_atom_type_scat_source
C C 0.0033 0.0016 'International Tables Vol C Tables 4.2.6.8 and 6.1.1.4'
H H 0.0000 0.0000 'International Tables Vol C Tables 4.2.6.8 and 6.1.1.4'
N N 0.0061 0.0033 'International Tables Vol C Tables 4.2.6.8 and 6.1.1.4'
Na Na 0.0362 0.0249 'International Tables Vol C Tables 4.2.6.8 and 6.1.1.4'
Si Si 0.0817 0.0704 'International Tables Vol C Tables 4.2.6.8 and 6.1.1.4'
P P 0.1023 0.0942 'International Tables Vol C Tables 4.2.6.8 and 6.1.1.4'

loop_
_geom_angle_atom_site_label_1
_geom_angle_atom_site_label_2
_geom_angle_atom_site_label_3
_geom_angle
N1 Na1 N4 174.47(4)
N1 Na1 C32 113.50(3)
N4 Na1 C32 63.09(3)
N1 Na1 C1 63.17(3)
N4 Na1 C1 111.65(3)
C32 Na1 C1 85.79(3)
N1 Na1 Na2 53.02(2)
N4 Na1 Na2 123.38(3)
C32 Na1 Na2 60.48(2)
C1 Na1 Na2 60.51(2)
N1 Na1 Na4 122.45(3)
N4 Na1 Na4 52.29(3)
C32 Na1 Na4 60.02(2)
C1 Na1 Na4 59.38(2)
Na2 Na1 Na4 94.24(2)
N1 Na1 P4 145.45(3)
N4 Na1 P4 32.82(2)
C32 Na1 P4 34.32(2)
C1 Na1 P4 111.24(3)
Na2 Na1 P4 93.566(18)
Na4 Na1 P4 61.239(14)
N1 Na1 P1 32.62(2)
N4 Na1 P1 143.10(3)
C32 Na1 P1 111.14(3)
C1 Na1 P1 33.95(2)
Na2 Na1 P1 60.977(14)
Na4 Na1 P1 92.187(18)
P4 Na1 P1 142.89(2)
N1 Na1 Na3 87.73(3)
N4 Na1 Na3 86.94(3)
C32 Na1 Na3 43.01(2)
C1 Na1 Na3 42.78(2)
Na2 Na1 Na3 47.576(15)
Na4 Na1 Na3 46.661(14)
P4 Na1 Na3 71.731(13)
P1 Na1 Na3 71.162(13)
N3 Na2 N1 165.48(4)
N3 Na2 C32 60.87(3)
N1 Na2 C32 107.67(3)
N3 Na2 C1 106.90(3)
N1 Na2 C1 60.75(3)
C32 Na2 C1 81.93(3)
N3 Na2 Na1 117.03(3)
N1 Na2 Na1 50.83(2)
C32 Na2 Na1 56.84(2)
C1 Na2 Na1 57.08(2)
N3 Na2 Na3 51.15(2)
N1 Na2 Na3 115.79(3)
C32 Na2 Na3 56.11(2)
C1 Na2 Na3 55.78(2)
Na1 Na2 Na3 85.91(2)
N3 Na2 P1 138.31(3)
N1 Na2 P1 32.64(2)
C32 Na2 P1 107.88(3)
C1 Na2 P1 33.470(19)
Na1 Na2 P1 60.658(14)
Na3 Na2 P1 88.335(17)
N3 Na2 P3 32.49(2)
N1 Na2 P3 139.51(3)
C32 Na2 P3 33.440(19)
C1 Na2 P3 107.22(3)
Na1 Na2 P3 89.385(18)
Na3 Na2 P3 59.825(14)
P1 Na2 P3 138.68(2)
N3 Na3 N2 173.81(4)
N3 Na3 C1 111.91(3)
N2 Na3 C1 62.84(3)
N3 Na3 C32 62.97(3)
N2 Na3 C32 112.39(3)
C1 Na3 C32 86.58(3)
N3 Na3 Na4 122.97(3)
N2 Na3 Na4 52.11(2)
C1 Na3 Na4 59.93(2)
C32 Na3 Na4 60.30(2)
N3 Na3 P2 143.27(3)
N2 Na3 P2 33.02(2)
C1 Na3 P2 34.31(2)
C32 Na3 P2 112.60(2)
Na4 Na3 P2 61.755(14)
N3 Na3 Na2 51.75(2)
N2 Na3 Na2 122.79(3)
C1 Na3 Na2 60.20(2)
C32 Na3 Na2 59.91(3)
Na4 Na3 Na2 93.51(2)
P2 Na3 Na2 93.224(17)
N3 Na3 P3 32.85(2)
N2 Na3 P3 144.15(3)
C1 Na3 P3 111.72(3)
C32 Na3 P3 34.11(2)
Na4 Na3 P3 93.381(17)
P2 Na3 P3 143.995(19)
Na2 Na3 P3 60.745(14)
N3 Na3 Na1 86.57(2)
N2 Na3 Na1 87.26(2)
C1 Na3 Na1 43.43(2)
C32 Na3 Na1 43.15(2)
Na4 Na3 Na1 46.992(14)
P2 Na3 Na1 72.534(13)
Na2 Na3 Na1 46.519(14)
P3 Na3 Na1 71.470(13)
N2 Na4 N4 167.30(4)
N2 Na4 C1 61.37(3)
N4 Na4 C1 107.84(3)
N2 Na4 C32 109.14(3)
N4 Na4 C32 60.87(3)
C1 Na4 C32 82.72(3)
N2 Na4 Na3 52.47(2)
N4 Na4 Na3 116.81(3)
C1 Na4 Na3 56.65(2)
C32 Na4 Na3 56.70(2)
N2 Na4 Na1 118.04(3)
N4 Na4 Na1 50.65(3)
C1 Na4 Na1 57.21(2)
C32 Na4 Na1 56.69(2)
Na3 Na4 Na1 86.35(2)
N2 Na4 P4 140.87(3)
N4 Na4 P4 32.30(2)
C1 Na4 P4 108.20(3)
C32 Na4 P4 33.578(19)
Na3 Na4 P4 89.460(17)
Na1 Na4 P4 59.788(14)
N2 Na4 P2 32.16(2)
N4 Na4 P2 139.64(3)
C1 Na4 P2 33.467(19)
C32 Na4 P2 107.93(3)
Na3 Na4 P2 59.800(13)
Na1 Na4 P2 89.902(18)
P4 Na4 P2 139.18(2)
P1 N1 Si1 131.77(5)
P1 N1 Na1 96.61(4)
Si1 N1 Na1 126.05(4)
P1 N1 Na2 94.35(4)
Si1 N1 Na2 115.04(4)
Na1 N1 Na2 76.16(3)
P2 N2 Si2 134.84(5)
P2 N2 Na4 96.18(4)
Si2 N2 Na4 111.18(4)
P2 N2 Na3 93.21(4)
Si2 N2 Na3 127.39(4)
Na4 N2 Na3 75.42(3)
P3 N3 Si3 134.58(5)
P3 N3 Na3 94.67(4)
Si3 N3 Na3 127.44(5)
P3 N3 Na2 95.16(4)
Si3 N3 Na2 108.88(4)
Na3 N3 Na2 77.10(3)
P4 N4 Si4 139.89(6)
P4 N4 Na1 95.65(4)
Si4 N4 Na1 121.36(5)
P4 N4 Na4 95.53(4)
Si4 N4 Na4 106.66(4)
Na1 N4 Na4 77.06(3)
N1 P1 C1 108.69(4)
N1 P1 C2 108.24(4)
C1 P1 C2 112.86(4)
N1 P1 C8 106.93(4)
C1 P1 C8 114.66(5)
C2 P1 C8 105.13(4)
N1 P1 Na1 50.77(3)
C1 P1 Na1 65.75(3)
C2 P1 Na1 101.13(3)
C8 P1 Na1 150.36(3)
N1 P1 Na2 53.01(3)
C1 P1 Na2 69.01(3)
C2 P1 Na2 157.66(3)
C8 P1 Na2 93.21(3)
Na1 P1 Na2 58.365(15)
N2 P2 C1 108.42(4)
N2 P2 C20 108.83(4)
C1 P2 C20 112.22(4)
N2 P2 C14 108.85(4)
C1 P2 C14 114.52(4)
C20 P2 C14 103.82(4)
N2 P2 Na3 53.77(3)
C1 P2 Na3 65.25(3)
C20 P2 Na3 96.83(3)
C14 P2 Na3 157.00(3)
N2 P2 Na4 51.65(3)
C1 P2 Na4 67.00(3)
C20 P2 Na4 154.02(3)
C14 P2 Na4 99.46(3)
Na3 P2 Na4 58.445(14)
N3 P3 C32 108.39(4)
N3 P3 C33 108.45(4)
C32 P3 C33 112.94(5)
N3 P3 C39 108.14(5)
C32 P3 C39 114.41(5)
C33 P3 C39 104.27(4)
N3 P3 Na3 52.48(3)
C32 P3 Na3 65.21(3)
C33 P3 Na3 99.03(3)
C39 P3 Na3 154.01(3)
N3 P3 Na2 52.35(3)
C32 P3 Na2 68.42(3)
C33 P3 Na2 156.61(3)
C39 P3 Na2 95.49(3)
Na3 P3 Na2 59.430(15)
N4 P4 C32 108.10(4)
N4 P4 C45 108.93(4)
C32 P4 C45 112.75(5)
N4 P4 C51 109.10(5)
C32 P4 C51 114.18(5)
C45 P4 C51 103.63(4)
N4 P4 Na1 51.53(3)
C32 P4 Na1 65.91(3)
C45 P4 Na1 99.20(3)
C51 P4 Na1 154.44(3)
N4 P4 Na4 52.16(3)
C32 P4 Na4 68.14(3)
C45 P4 Na4 156.64(3)
C51 P4 Na4 96.50(3)
Na1 P4 Na4 58.973(15)
N1 Si1 C27 110.52(5)
N1 Si1 C28 115.78(5)
C27 Si1 C28 107.35(6)
N1 Si1 C26 106.34(5)
C27 Si1 C26 108.77(6)
C28 Si1 C26 107.88(6)
N2 Si2 C30 116.44(5)
N2 Si2 C29 110.94(6)
C30 Si2 C29 106.37(8)
N2 Si2 C31 105.99(6)
C30 Si2 C31 108.55(7)
C29 Si2 C31 108.32(12)
N3 Si3 C59 115.0(3)
N3 Si3 C57' 110.27(13)
C59 Si3 C57' 84.0(5)
N3 Si3 C58 116.60(5)
C59 Si3 C58 115.7(2)
C57' Si3 C58 110.49(13)
N3 Si3 C59' 108.92(10)
C59 Si3 C59' 22.9(3)
C57' Si3 C59' 106.6(3)
C58 Si3 C59' 103.3(2)
N3 Si3 C57 101.5(2)
C59 Si3 C57 106.2(6)
C57' Si3 C57 22.3(3)
C58 Si3 C57 98.5(3)
C59' Si3 C57 128.7(5)
N4 Si4 C61 116.78(5)
N4 Si4 C62 108.42(6)
C61 Si4 C62 107.93(7)
N4 Si4 C60 108.10(5)
C61 Si4 C60 108.73(7)
C62 Si4 C60 106.41(9)
P1 C1 P2 128.36(5)
P1 C1 Na3 138.80(5)
P2 C1 Na3 80.44(3)
P1 C1 Na1 80.30(4)
P2 C1 Na1 140.55(5)
Na3 C1 Na1 93.79(3)
P1 C1 Na4 140.29(5)
P2 C1 Na4 79.54(4)
Na3 C1 Na4 63.42(2)
Na1 C1 Na4 63.40(2)
P1 C1 Na2 77.52(3)
P2 C1 Na2 140.63(5)
Na3 C1 Na2 64.02(2)
Na1 C1 Na2 62.42(2)
Na4 C1 Na2 97.82(3)
C7 C2 C3 117.98(9)
C7 C2 P1 123.44(7)
C3 C2 P1 118.14(7)
C4 C3 C2 121.18(10)
C4 C3 H3 119.4
C2 C3 H3 119.4
C5 C4 C3 120.05(10)
C5 C4 H4 120.0
C3 C4 H4 120.0
C4 C5 C6 119.60(10)
C4 C5 H5 120.2
C6 C5 H5 120.2
C5 C6 C7 120.36(10)
C5 C6 H6 119.8
C7 C6 H6 119.8
C6 C7 C2 120.82(10)
C6 C7 H7 119.6
C2 C7 H7 119.6
C13 C8 C9 118.10(9)
C13 C8 P1 117.24(7)
C9 C8 P1 124.31(8)
C10 C9 C8 120.66(11)
C10 C9 H9 119.7
C8 C9 H9 119.7
C11 C10 C9 120.25(11)
C11 C10 H10 119.9
C9 C10 H10 119.9
C12 C11 C10 119.86(11)
C12 C11 H11 120.1
C10 C11 H11 120.1
C11 C12 C13 119.88(11)
C11 C12 H12 120.1
C13 C12 H12 120.1
C12 C13 C8 121.23(10)
C12 C13 H13 119.4
C8 C13 H13 119.4
C19 C14 C15 118.32(9)
C19 C14 P2 124.06(8)
C15 C14 P2 117.52(7)
C16 C15 C14 121.16(10)
C16 C15 H15 119.4
C14 C15 H15 119.4
C17 C16 C15 119.93(11)
C17 C16 H16 120.0
C15 C16 H16 120.0
C18 C17 C16 119.71(10)
C18 C17 H17 120.1
C16 C17 H17 120.1
C17 C18 C19 120.42(11)
C17 C18 H18 119.8
C19 C18 H18 119.8
C18 C19 C14 120.44(10)
C18 C19 H19 119.8
C14 C19 H19 119.8
C25 C20 C21 118.02(9)
C25 C20 P2 119.80(7)
C21 C20 P2 121.62(7)
C22 C21 C20 121.15(9)
C22 C21 H21 119.4
C20 C21 H21 119.4
C23 C22 C21 120.03(10)
C23 C22 H22 120.0
C21 C22 H22 120.0
C24 C23 C22 119.61(10)
C24 C23 H23 120.2
C22 C23 H23 120.2
C23 C24 C25 120.21(10)
C23 C24 H24 119.9
C25 C24 H24 119.9
C24 C25 C20 120.96(9)
C24 C25 H25 119.5
C20 C25 H25 119.5
Si1 C26 H26A 109.5
Si1 C26 H26B 109.5
H26A C26 H26B 109.5
Si1 C26 H26C 109.5
H26A C26 H26C 109.5
H26B C26 H26C 109.5
Si1 C27 H27A 109.5
Si1 C27 H27B 109.5
H27A C27 H27B 109.5
Si1 C27 H27C 109.5
H27A C27 H27C 109.5
H27B C27 H27C 109.5
Si1 C28 H28A 109.5
Si1 C28 H28B 109.5
H28A C28 H28B 109.5
Si1 C28 H28C 109.5
H28A C28 H28C 109.5
H28B C28 H28C 109.5
Si2 C29 H29A 109.5
Si2 C29 H29B 109.5
H29A C29 H29B 109.5
Si2 C29 H29C 109.5
H29A C29 H29C 109.5
H29B C29 H29C 109.5
Si2 C30 H30A 109.5
Si2 C30 H30B 109.5
H30A C30 H30B 109.5
Si2 C30 H30C 109.5
H30A C30 H30C 109.5
H30B C30 H30C 109.5
Si2 C31 H31A 109.5
Si2 C31 H31B 109.5
H31A C31 H31B 109.5
Si2 C31 H31C 109.5
H31A C31 H31C 109.5
H31B C31 H31C 109.5
P3 C32 P4 129.76(6)
P3 C32 Na3 80.68(4)
P4 C32 Na3 138.88(5)
P3 C32 Na1 138.22(5)
P4 C32 Na1 79.77(4)
Na3 C32 Na1 93.84(3)
P3 C32 Na4 140.65(5)
P4 C32 Na4 78.28(4)
Na3 C32 Na4 63.00(2)
Na1 C32 Na4 63.29(2)
P3 C32 Na2 78.14(4)
P4 C32 Na2 138.96(5)
Na3 C32 Na2 63.98(2)
Na1 C32 Na2 62.68(2)
Na4 C32 Na2 97.51(3)
C34 C33 C38 117.73(9)
C34 C33 P3 118.86(7)
C38 C33 P3 122.94(8)
C35 C34 C33 121.32(10)
C35 C34 H34 119.3
C33 C34 H34 119.3
C36 C35 C34 120.02(10)
C36 C35 H35 120.0
C34 C35 H35 120.0
C37 C36 C35 119.39(11)
C37 C36 H36 120.3
C35 C36 H36 120.3
C36 C37 C38 120.52(10)
C36 C37 H37 119.7
C38 C37 H37 119.7
C37 C38 C33 120.99(10)
C37 C38 H38 119.5
C33 C38 H38 119.5
C40 C39 C44 118.16(10)
C40 C39 P3 124.31(8)
C44 C39 P3 117.42(8)
C41 C40 C39 120.43(11)
C41 C40 H40 119.8
C39 C40 H40 119.8
C42 C41 C40 120.45(12)
C42 C41 H41 119.8
C40 C41 H41 119.8
C41 C42 C43 119.84(11)
C41 C42 H42 120.1
C43 C42 H42 120.1
C42 C43 C44 119.80(12)
C42 C43 H43 120.1
C44 C43 H43 120.1
C43 C44 C39 121.29(11)
C43 C44 H44 119.4
C39 C44 H44 119.4
C50 C45 C46 117.98(9)
C50 C45 P4 119.13(7)
C46 C45 P4 122.33(8)
C47 C46 C45 120.91(10)
C47 C46 H46 119.5
C45 C46 H46 119.5
C48 C47 C46 120.32(11)
C48 C47 H47 119.8
C46 C47 H47 119.8
C47 C48 C49 119.65(11)
C47 C48 H48 120.2
C49 C48 H48 120.2
C48 C49 C50 120.04(11)
C48 C49 H49 120.0
C50 C49 H49 120.0
C49 C50 C45 121.05(10)
C49 C50 H50 119.5
C45 C50 H50 119.5
C52 C51 C56 118.28(9)
C52 C51 P4 118.17(8)
C56 C51 P4 123.50(8)
C53 C52 C51 121.19(10)
C53 C52 H52 119.4
C51 C52 H52 119.4
C54 C53 C52 120.02(11)
C54 C53 H53 120.0
C52 C53 H53 120.0
C53 C54 C55 119.52(11)
C53 C54 H54 120.2
C55 C54 H54 120.2
C54 C55 C56 120.54(11)
C54 C55 H55 119.7
C56 C55 H55 119.7
C55 C56 C51 120.44(10)
C55 C56 H56 119.8
C51 C56 H56 119.8
Si3 C57 H57A 109.5
Si3 C57 H57B 109.5
Si3 C57 H57C 109.5
Si3 C57' H57D 109.5
Si3 C57' H57E 109.5
H57D C57' H57E 109.5
Si3 C57' H57F 109.5
H57D C57' H57F 109.5
H57E C57' H57F 109.5
Si3 C58 H58A 109.5
Si3 C58 H58B 109.5
H58A C58 H58B 109.5
Si3 C58 H58C 109.5
H58A C58 H58C 109.5
H58B C58 H58C 109.5
Si3 C59 H59A 109.5
Si3 C59 H59B 109.5
Si3 C59 H59C 109.5
Si3 C59' H59D 109.5
Si3 C59' H59E 109.5
H59D C59' H59E 109.5
Si3 C59' H59F 109.5
H59D C59' H59F 109.5
H59E C59' H59F 109.5
Si4 C60 H60A 109.5
Si4 C60 H60B 109.5
H60A C60 H60B 109.5
Si4 C60 H60C 109.5
H60A C60 H60C 109.5
H60B C60 H60C 109.5
Si4 C61 H61A 109.5
Si4 C61 H61B 109.5
H61A C61 H61B 109.5
Si4 C61 H61C 109.5
H61A C61 H61C 109.5
H61B C61 H61C 109.5
Si4 C62 H62A 109.5
Si4 C62 H62B 109.5
H62A C62 H62B 109.5
Si4 C62 H62C 109.5
H62A C62 H62C 109.5
H62B C62 H62C 109.5
C68 C63 C64 120.36(15)
C68 C63 H63 119.8
C64 C63 H63 119.8
C63 C64 C65 119.89(15)
C63 C64 H64 120.1
C65 C64 H64 120.1
C66 C65 C64 119.62(15)
C66 C65 H65 120.2
C64 C65 H65 120.2
C67 C66 C65 120.21(14)
C67 C66 H66 119.9
C65 C66 H66 119.9
C68 C67 C66 120.06(15)
C68 C67 H67 120.0
C66 C67 H67 120.0
C63 C68 C67 119.84(15)
C63 C68 H68 120.1
C67 C68 H68 120.1
C74 C69 C70 119.85(16)
C74 C69 H69 120.1
C70 C69 H69 120.1
C69 C70 C71 119.71(16)
C69 C70 H70 120.1
C71 C70 H70 120.1
C72 C71 C70 118.96(15)
C72 C71 H71 120.5
C70 C71 H71 120.5
C73 C72 C71 120.76(15)
C73 C72 H72 119.6
C71 C72 H72 119.6
C74 C73 C72 120.45(17)
C74 C73 H73 119.8
C72 C73 H73 119.8
C73 C74 C69 120.26(17)
C73 C74 H74 119.9
C69 C74 H74 119.9

loop_
_geom_bond_atom_site_label_1
_geom_bond_atom_site_label_2
_geom_bond_distance
Na1 N1 2.3234(9)
Na1 N4 2.3255(10)
Na1 C32 2.7420(10)
Na1 C1 2.7559(10)
Na1 Na2 2.9100(7)
Na1 Na4 2.9311(7)
Na1 P4 2.9559(5)
Na1 P1 2.9794(5)
Na1 Na3 4.0002(7)
Na2 N3 2.3849(9)
Na2 N1 2.3941(9)
Na2 C32 2.8503(11)
Na2 C1 2.8578(10)
Na2 Na3 2.9604(7)
Na2 P1 2.9887(5)
Na2 P3 2.9998(5)
Na3 N3 2.3653(9)
Na3 N2 2.3889(9)
Na3 C1 2.7230(10)
Na3 C32 2.7346(10)
Na3 Na4 2.9153(7)
Na3 P2 2.9568(5)
Na3 P3 2.9724(5)
Na4 N2 2.3775(9)
Na4 N4 2.3793(10)
Na4 C1 2.8210(10)
Na4 C32 2.8422(11)
Na4 P4 2.9986(5)
Na4 P2 3.0138(5)
N1 P1 1.6167(8)
N1 Si1 1.7043(8)
N2 P2 1.6137(8)
N2 Si2 1.6981(8)
N3 P3 1.6177(8)
N3 Si3 1.6960(8)
N4 P4 1.6100(8)
N4 Si4 1.6923(8)
P1 C1 1.6881(9)
P1 C2 1.8294(9)
P1 C8 1.8388(10)
P2 C1 1.6901(9)
P2 C20 1.8330(9)
P2 C14 1.8364(9)
P3 C32 1.6891(9)
P3 C33 1.8376(10)
P3 C39 1.8390(10)
P4 C32 1.6937(9)
P4 C45 1.8284(10)
P4 C51 1.8342(10)
Si1 C27 1.8728(12)
Si1 C28 1.8750(12)
Si1 C26 1.8782(12)
Si2 C30 1.8663(12)
Si2 C29 1.8755(17)
Si2 C31 1.8761(16)
Si3 C59 1.749(6)
Si3 C57' 1.821(3)
Si3 C58 1.8492(12)
Si3 C59' 1.945(4)
Si3 C57 2.007(6)
Si4 C61 1.8596(12)
Si4 C62 1.8737(15)
Si4 C60 1.8785(15)
C2 C7 1.3973(13)
C2 C3 1.3990(14)
C3 C4 1.3915(14)
C3 H3 0.9500
C4 C5 1.3857(16)
C4 H4 0.9500
C5 C6 1.3867(16)
C5 H5 0.9500
C6 C7 1.3926(14)
C6 H6 0.9500
C7 H7 0.9500
C8 C13 1.3995(14)
C8 C9 1.3997(14)
C9 C10 1.3946(16)
C9 H9 0.9500
C10 C11 1.388(2)
C10 H10 0.9500
C11 C12 1.3862(19)
C11 H11 0.9500
C12 C13 1.3914(15)
C12 H12 0.9500
C13 H13 0.9500
C14 C19 1.3986(13)
C14 C15 1.3988(14)
C15 C16 1.3900(14)
C15 H15 0.9500
C16 C17 1.3892(18)
C16 H16 0.9500
C17 C18 1.3865(19)
C17 H17 0.9500
C18 C19 1.3965(15)
C18 H18 0.9500
C19 H19 0.9500
C20 C25 1.3986(13)
C20 C21 1.3996(13)
C21 C22 1.3905(14)
C21 H21 0.9500
C22 C23 1.3904(15)
C22 H22 0.9500
C23 C24 1.3888(16)
C23 H23 0.9500
C24 C25 1.3918(14)
C24 H24 0.9500
C25 H25 0.9500
C26 H26A 0.9800
C26 H26B 0.9800
C26 H26C 0.9800
C27 H27A 0.9800
C27 H27B 0.9800
C27 H27C 0.9800
C28 H28A 0.9800
C28 H28B 0.9800
C28 H28C 0.9800
C29 H29A 0.9800
C29 H29B 0.9800
C29 H29C 0.9800
C30 H30A 0.9800
C30 H30B 0.9800
C30 H30C 0.9800
C31 H31A 0.9800
C31 H31B 0.9800
C31 H31C 0.9800
C33 C34 1.3983(14)
C33 C38 1.3984(14)
C34 C35 1.3923(15)
C34 H34 0.9500
C35 C36 1.3897(17)
C35 H35 0.9500
C36 C37 1.3846(17)
C36 H36 0.9500
C37 C38 1.3911(15)
C37 H37 0.9500
C38 H38 0.9500
C39 C40 1.3979(14)
C39 C44 1.4001(15)
C40 C41 1.3978(16)
C40 H40 0.9500
C41 C42 1.383(2)
C41 H41 0.9500
C42 C43 1.388(2)
C42 H42 0.9500
C43 C44 1.3896(16)
C43 H43 0.9500
C44 H44 0.9500
C45 C50 1.3969(14)
C45 C46 1.3995(14)
C46 C47 1.3899(15)
C46 H46 0.9500
C47 C48 1.3841(18)
C47 H47 0.9500
C48 C49 1.3876(18)
C48 H48 0.9500
C49 C50 1.3924(15)
C49 H49 0.9500
C50 H50 0.9500
C51 C52 1.3948(14)
C51 C56 1.3982(14)
C52 C53 1.3907(16)
C52 H52 0.9500
C53 C54 1.3861(18)
C53 H53 0.9500
C54 C55 1.3869(18)
C54 H54 0.9500
C55 C56 1.3935(15)
C55 H55 0.9500
C56 H56 0.9500
C57 H57A 0.9800
C57 H57B 0.9800
C57 H57C 0.9800
C57' H57D 0.9800
C57' H57E 0.9800
C57' H57F 0.9800
C58 H58A 0.9800
C58 H58B 0.9800
C58 H58C 0.9800
C59 H59A 0.9800
C59 H59B 0.9800
C59 H59C 0.9800
C59' H59D 0.9800
C59' H59E 0.9800
C59' H59F 0.9800
C60 H60A 0.9800
C60 H60B 0.9800
C60 H60C 0.9800
C61 H61A 0.9800
C61 H61B 0.9800
C61 H61C 0.9800
C62 H62A 0.9800
C62 H62B 0.9800
C62 H62C 0.9800
C63 C68 1.380(2)
C63 C64 1.382(2)
C63 H63 0.9500
C64 C65 1.387(2)
C64 H64 0.9500
C65 C66 1.385(2)
C65 H65 0.9500
C66 C67 1.382(2)
C66 H66 0.9500
C67 C68 1.381(2)
C67 H67 0.9500
C68 H68 0.9500
C69 C74 1.367(3)
C69 C70 1.393(3)
C69 H69 0.9500
C70 C71 1.396(2)
C70 H70 0.9500
C71 C72 1.373(2)
C71 H71 0.9500
C72 C73 1.370(2)
C72 H72 0.9500
C73 C74 1.367(3)
C73 H73 0.9500
C74 H74 0.9500
